data_2207135
loop_
_publ_author_name
'Erben, Milan'
'C\'isa\<rov\'a, Ivana'
'Vinkl\'arek, Jarom\'ir'
'Picka, Michal'

_publ_section_title
;
 Dibromo(\h^5^,\h^5^-propane-2,2-diyldicyclopentadienyl)zirconium(IV)
;
_journal_coeditor_code BD6012
_journal_issue 11
_journal_name_full 'Acta Crystallographica Section E'
_journal_page_first m2424
_journal_page_last m2425
_journal_paper_doi 10.1107/S1600536805034690
_journal_volume 61
_journal_year 2005
_chemical_formula_iupac '[Zr Br2 (C13 H14)]'
_chemical_formula_moiety 'C13 H14 Br2 Zr'
_chemical_formula_sum 'C13 H14 Br2 Zr'
_chemical_formula_weight 421.28
_chemical_name_systematic
;
Dibromo(\h^5^,\h^5^-propane-2,2-diyldicyclopentadienyl)zirconium(IV)
;
_space_group_IT_number 11
_symmetry_cell_setting monoclinic
_symmetry_space_group_name_Hall '-P 2yb'
_symmetry_space_group_name_H-M 'P 1 21/m 1'
_atom_sites_solution_hydrogens geom
_atom_sites_solution_primary direct
_atom_sites_solution_secondary difmap
_audit_creation_method SHELXL-97
_cell_angle_alpha 90.00
_cell_angle_beta 90.763(2)
_cell_angle_gamma 90.00
_cell_formula_units_Z 2
_cell_length_a 7.3360(3)
_cell_length_b 8.7470(4)
_cell_length_c 10.3500(3)
_cell_measurement_reflns_used 7302
_cell_measurement_temperature 150(2)
_cell_measurement_theta_max 27.5
_cell_measurement_theta_min 1
_cell_volume 664.08(5)
_computing_cell_refinement 'COLLECT and DENZO'
_computing_data_collection 'COLLECT (Hooft, 1998) and DENZO (Otwinowski & Minor, 1997)'
_computing_data_reduction 'COLLECT and DENZO'
_computing_molecular_graphics 'PLATON (Spek, 2003)'
_computing_publication_material 'enCIFer (Allen et al., 2004)'
_computing_structure_refinement 'SHELXL97 (Sheldrick, 1997)'
_computing_structure_solution 'SIR92 (Altomare et al., 1994)'
_diffrn_ambient_temperature 150(2)
_diffrn_detector_area_resol_mean 9.091
_diffrn_measured_fraction_theta_full 0.998
_diffrn_measured_fraction_theta_max 0.998
_diffrn_measurement_device_type 'Nonius KappaCCD area-detector'
_diffrn_measurement_method '\f and \w scans to fill the Ewald sphere'
_diffrn_radiation_monochromator graphite
_diffrn_radiation_type MoK\a
_diffrn_radiation_wavelength 0.71073
_diffrn_reflns_av_R_equivalents 0.0557
_diffrn_reflns_av_sigmaI/netI 0.0332
_diffrn_reflns_limit_h_max 9
_diffrn_reflns_limit_h_min -9
_diffrn_reflns_limit_k_max 11
_diffrn_reflns_limit_k_min -11
_diffrn_reflns_limit_l_max 13
_diffrn_reflns_limit_l_min -13
_diffrn_reflns_number 11528
_diffrn_reflns_theta_full 27.54
_diffrn_reflns_theta_max 27.54
_diffrn_reflns_theta_min 1.97
_diffrn_standards_number 0
_exptl_absorpt_coefficient_mu 6.815
_exptl_absorpt_correction_T_max 0.759
_exptl_absorpt_correction_T_min 0.398
_exptl_absorpt_correction_type gaussian
_exptl_absorpt_process_details '(Coppens, 1970)'
_exptl_crystal_colour green
_exptl_crystal_density_diffrn 2.107
_exptl_crystal_density_method 'not measured'
_exptl_crystal_description plate
_exptl_crystal_F_000 404
_exptl_crystal_size_max 0.14
_exptl_crystal_size_mid 0.05
_exptl_crystal_size_min 0.05
_refine_diff_density_max 0.811
_refine_diff_density_min -0.728
_refine_ls_extinction_method none
_refine_ls_goodness_of_fit_ref 1.028
_refine_ls_hydrogen_treatment constr
_refine_ls_matrix_type full
_refine_ls_number_parameters 82
_refine_ls_number_reflns 1635
_refine_ls_number_restraints 0
_refine_ls_restrained_S_all 1.028
_refine_ls_R_factor_all 0.0365
_refine_ls_R_factor_gt 0.0269
_refine_ls_shift/su_max 0.001
_refine_ls_shift/su_mean 0.000
_refine_ls_structure_factor_coef Fsqd
_refine_ls_weighting_details 'calc w = 1/[\s^2^(Fo^2^)+(0.0312P)^2^+0.607P] where P = (Fo^2^+2Fc^2^)/3'
_refine_ls_weighting_scheme calc
_refine_ls_wR_factor_gt 0.0597
_refine_ls_wR_factor_ref 0.0648
_reflns_number_gt 1421
_reflns_number_total 1635
_reflns_threshold_expression I>2\s(I)
_cod_data_source_file bd6012.cif
_cod_data_source_block I
_cod_depositor_comments
;
The following automatic conversions were performed:
'_exptl_absorpt_correction_type' value 'Gaussian' changed to 'gaussian'
according to '/home/saulius/struct/CIF-dictionaries/cif_core.dic'
dictionary named 'cif_core.dic' version 2.4.1 from 2010-06-29.

Automatic conversion script
Id: cif_fix_enum 1527 2010-12-29 10:47:43Z saulius 

The following automatic conversions were performed:

'_exptl_absorpt_correction_type' value 'Gaussian' changed to
'gaussian' according to
/home/saulius/struct/CIF-dictionaries/cif_core.dic dictionary named
'cif_core.dic' version 2.4.1 from 2010-06-29.

Automatic conversion script
Id: cif_fix_values 1715 2011-07-08 13:25:40Z adriana 
;
_cod_original_sg_symbol_H-M 'P 21/m'
_cod_database_code 2207135
_cod_database_fobs_code 2207135

loop_
_symmetry_equiv_pos_as_xyz
'x, y, z'
'-x, y+1/2, -z'
'-x, -y, -z'
'x, -y-1/2, z'

loop_
_atom_site_label
_atom_site_fract_x
_atom_site_fract_y
_atom_site_fract_z
_atom_site_U_iso_or_equiv
_atom_site_adp_type
_atom_site_calc_flag
_atom_site_refinement_flags
_atom_site_occupancy
_atom_site_type_symbol
Zr1 0.32145(5) 0.2500 0.82417(3) 0.01509(11) Uani d S 1 Zr
Br1 0.19024(6) 0.2500 1.05450(4) 0.02553(13) Uani d S 1 Br
Br2 0.66735(6) 0.2500 0.87665(4) 0.02717(13) Uani d S 1 Br
C1 0.1953(4) 0.1169(3) 0.6358(3) 0.0181(6) Uani d . 1 C
C2 0.3765(4) 0.0628(3) 0.6522(3) 0.0226(7) Uani d . 1 C
H2 0.4729 0.0836 0.5975 0.027 Uiso calc R 1 H
C3 0.3866(4) -0.0281(3) 0.7653(3) 0.0253(7) Uani d . 1 C
H3 0.4896 -0.0788 0.7966 0.030 Uiso calc R 1 H
C4 0.2147(4) -0.0280(3) 0.8216(3) 0.0232(6) Uani d . 1 C
H4 0.1830 -0.0788 0.8970 0.028 Uiso calc R 1 H
C5 0.0972(4) 0.0629(3) 0.7441(3) 0.0198(6) Uani d . 1 C
H5 -0.0244 0.0838 0.7612 0.024 Uiso calc R 1 H
C6 0.1371(6) 0.2500 0.5497(4) 0.0214(9) Uani d S 1 C
C7 0.2374(7) 0.2500 0.4206(4) 0.0325(11) Uani d S 1 C
H7A 0.2050 0.1600 0.3725 0.049 Uiso d PR 0.50 H
H7B 0.3666 0.2500 0.4367 0.049 Uiso d SR 1 H
H7C 0.2035 0.3392 0.3719 0.049 Uiso d PR 0.50 H
C8 -0.0693(6) 0.2500 0.5235(5) 0.0297(10) Uani d S 1 C
H8A -0.1024 0.3370 0.4745 0.045 Uiso d PR 0.50 H
H8B -0.1324 0.2500 0.6041 0.045 Uiso d SR 1 H
H8C -0.1021 0.1580 0.4748 0.045 Uiso d PR 0.50 H

loop_
_atom_site_aniso_label
_atom_site_aniso_U_11
_atom_site_aniso_U_22
_atom_site_aniso_U_33
_atom_site_aniso_U_12
_atom_site_aniso_U_13
_atom_site_aniso_U_23
Zr1 0.0162(2) 0.0162(2) 0.0129(2) 0.000 0.00122(14) 0.000
Br1 0.0255(2) 0.0344(3) 0.0168(2) 0.000 0.00589(16) 0.000
Br2 0.0177(2) 0.0356(3) 0.0283(3) 0.000 -0.00042(17) 0.000
C1 0.0240(15) 0.0150(14) 0.0151(14) 0.0001(11) -0.0012(11) -0.0043(11)
C2 0.0281(16) 0.0189(15) 0.0210(16) 0.0005(12) 0.0053(12) -0.0062(12)
C3 0.0289(17) 0.0197(16) 0.0273(17) 0.0042(13) -0.0058(13) -0.0044(13)
C4 0.0301(16) 0.0173(15) 0.0223(16) -0.0024(13) -0.0006(12) 0.0036(12)
C5 0.0202(14) 0.0182(15) 0.0209(15) -0.0002(12) -0.0012(11) -0.0007(12)
C6 0.026(2) 0.021(2) 0.017(2) 0.000 -0.0023(17) 0.000
C7 0.050(3) 0.036(3) 0.011(2) 0.000 0.003(2) 0.000
C8 0.032(3) 0.028(2) 0.029(3) 0.000 -0.010(2) 0.000

loop_
_atom_type_symbol
_atom_type_description
_atom_type_scat_dispersion_real
_atom_type_scat_dispersion_imag
_atom_type_scat_source
C C 0.0033 0.0016 'International Tables Vol C Tables 4.2.6.8 and 6.1.1.4'
H H 0.0000 0.0000 'International Tables Vol C Tables 4.2.6.8 and 6.1.1.4'
Zr Zr -2.9673 0.5597 'International Tables Vol C Tables 4.2.6.8 and 6.1.1.4'
Br Br -0.2901 2.4595 'International Tables Vol C Tables 4.2.6.8 and 6.1.1.4'

loop_
_geom_angle_atom_site_label_1
_geom_angle_atom_site_label_2
_geom_angle_atom_site_label_3
_geom_angle_site_symmetry_1
_geom_angle_site_symmetry_3
_geom_angle
C1 Zr1 C1 4_565 . 56.94(13)
C1 Zr1 C2 4_565 . 78.67(10)
C1 Zr1 C2 . . 33.67(10)
C1 Zr1 C2 4_565 4_565 33.67(10)
C1 Zr1 C2 . 4_565 78.67(10)
C2 Zr1 C2 . 4_565 83.65(14)
C1 Zr1 C5 4_565 . 78.66(9)
C1 Zr1 C5 . . 33.72(9)
C2 Zr1 C5 . . 55.04(10)
C2 Zr1 C5 4_565 . 108.39(10)
C1 Zr1 C5 4_565 4_565 33.72(9)
C1 Zr1 C5 . 4_565 78.66(9)
C2 Zr1 C5 . 4_565 108.39(10)
C2 Zr1 C5 4_565 4_565 55.04(10)
C5 Zr1 C5 . 4_565 83.55(14)
C1 Zr1 C3 4_565 . 109.49(10)
C1 Zr1 C3 . . 54.95(10)
C2 Zr1 C3 . . 32.76(10)
C2 Zr1 C3 4_565 . 115.41(10)
C5 Zr1 C3 . . 53.97(10)
C5 Zr1 C3 4_565 . 132.89(10)
C1 Zr1 C3 4_565 4_565 54.95(10)
C1 Zr1 C3 . 4_565 109.49(10)
C2 Zr1 C3 . 4_565 115.41(10)
C2 Zr1 C3 4_565 4_565 32.76(10)
C5 Zr1 C3 . 4_565 132.89(10)
C5 Zr1 C3 4_565 4_565 53.97(10)
C3 Zr1 C3 . 4_565 144.46(14)
C1 Zr1 C4 4_565 . 109.44(10)
C1 Zr1 C4 . . 54.91(10)
C2 Zr1 C4 . . 53.92(10)
C2 Zr1 C4 4_565 . 132.89(10)
C5 Zr1 C4 . . 32.72(9)
C5 Zr1 C4 4_565 . 115.27(10)
C3 Zr1 C4 . . 31.73(10)
C3 Zr1 C4 4_565 . 164.22(10)
C1 Zr1 C4 4_565 4_565 54.91(9)
C1 Zr1 C4 . 4_565 109.44(10)
C2 Zr1 C4 . 4_565 132.89(10)
C2 Zr1 C4 4_565 4_565 53.92(10)
C5 Zr1 C4 . 4_565 115.27(10)
C5 Zr1 C4 4_565 4_565 32.72(9)
C3 Zr1 C4 . 4_565 164.22(10)
C3 Zr1 C4 4_565 4_565 31.72(10)
C4 Zr1 C4 . 4_565 144.30(14)
C1 Zr1 Br1 4_565 . 126.51(7)
C1 Zr1 Br1 . . 126.51(7)
C2 Zr1 Br1 . . 137.37(7)
C2 Zr1 Br1 4_565 . 137.37(7)
C5 Zr1 Br1 . . 93.17(7)
C5 Zr1 Br1 4_565 . 93.17(7)
C3 Zr1 Br1 . . 107.06(7)
C3 Zr1 Br1 4_565 . 107.06(7)
C4 Zr1 Br1 . . 83.78(7)
C4 Zr1 Br1 4_565 . 83.78(7)
C1 Zr1 Br2 4_565 . 121.84(7)
C1 Zr1 Br2 . . 121.83(7)
C2 Zr1 Br2 . . 88.96(7)
C2 Zr1 Br2 4_565 . 88.96(7)
C5 Zr1 Br2 . . 136.15(7)
C5 Zr1 Br2 4_565 . 136.15(7)
C3 Zr1 Br2 . . 82.17(7)
C3 Zr1 Br2 4_565 . 82.17(7)
C4 Zr1 Br2 . . 107.56(7)
C4 Zr1 Br2 4_565 . 107.56(7)
Br1 Zr1 Br2 . . 100.530(19)
C2 C1 C5 . . 106.1(3)
C2 C1 C6 . . 125.4(3)
C5 C1 C6 . . 125.0(3)
C2 C1 Zr1 . . 73.68(16)
C5 C1 Zr1 . . 73.69(16)
C6 C1 Zr1 . . 101.70(18)
C3 C2 C1 . . 109.0(3)
C3 C2 Zr1 . . 77.43(17)
C1 C2 Zr1 . . 72.65(16)
C3 C2 H2 . . 125.5
C1 C2 H2 . . 125.5
Zr1 C2 H2 . . 116.4
C4 C3 C2 . . 107.9(3)
C4 C3 Zr1 . . 74.14(17)
C2 C3 Zr1 . . 69.81(16)
C4 C3 H3 . . 126.1
C2 C3 H3 . . 126.1
Zr1 C3 H3 . . 121.7
C3 C4 C5 . . 108.1(3)
C3 C4 Zr1 . . 74.13(17)
C5 C4 Zr1 . . 69.85(16)
C3 C4 H4 . . 125.9
C5 C4 H4 . . 125.9
Zr1 C4 H4 . . 121.7
C4 C5 C1 . . 108.8(3)
C4 C5 Zr1 . . 77.43(17)
C1 C5 Zr1 . . 72.59(16)
C4 C5 H5 . . 125.6
C1 C5 H5 . . 125.6
Zr1 C5 H5 . . 116.4
C1 C6 C1 4_565 . 99.7(3)
C1 C6 C7 4_565 . 112.0(3)
C1 C6 C7 . . 112.0(2)
C1 C6 C8 4_565 . 111.8(2)
C1 C6 C8 . . 111.8(2)
C7 C6 C8 . . 109.3(4)
C6 C7 H7A . . 109.5
C6 C7 H7B . . 109.5
H7A C7 H7B . . 109.1
C6 C7 H7C . . 109.5
H7A C7 H7C . . 109.5
H7B C7 H7C . . 109.8
C6 C8 H8A . . 109.9
C6 C8 H8B . . 109.5
H8A C8 H8B . . 110.1
C6 C8 H8C . . 109.1
H8A C8 H8C . . 109.0
H8B C8 H8C . . 109.3

loop_
_geom_bond_atom_site_label_1
_geom_bond_atom_site_label_2
_geom_bond_site_symmetry_2
_geom_bond_distance
Zr1 C1 4_565 2.443(3)
Zr1 C1 . 2.443(3)
Zr1 C2 . 2.456(3)
Zr1 C2 4_565 2.456(3)
Zr1 C5 . 2.457(3)
Zr1 C5 4_565 2.457(3)
Zr1 C3 . 2.554(3)
Zr1 C3 4_565 2.554(3)
Zr1 C4 . 2.554(3)
Zr1 C4 4_565 2.554(3)
Zr1 Br1 . 2.5828(5)
Zr1 Br2 . 2.5879(6)
C1 C2 . 1.419(4)
C1 C5 . 1.421(4)
C1 C6 . 1.524(4)
C2 C3 . 1.416(4)
C2 H2 . 0.9300
C3 C4 . 1.396(4)
C3 H3 . 0.9300
C4 C5 . 1.415(4)
C4 H4 . 0.9300
C5 H5 . 0.9300
C6 C1 4_565 1.524(4)
C6 C7 . 1.533(6)
C6 C8 . 1.534(6)
C7 H7A . 0.9600
C7 H7B . 0.9600
C7 H7C . 0.9600
C8 H8A . 0.9448
C8 H8B . 0.9590
C8 H8C . 0.9787
